data_2005553
loop_
_publ_author_name
'Charlton, A.'
'Kilburn, J. D.'
'Underhill, A. E.'
'Webster, M.'

_publ_section_title
;A Second Triclinic Polymorph of
 Bis[1,2-bis(<i>n</i>-butylthio)ethylene-1,2-dithiolato-<i>S</i>,<i>S</i>']nickel
;
_journal_issue 10
_journal_name_full 'Acta Crystallographica Section C'
_journal_page_first 2441
_journal_page_last 2442
_journal_paper_doi 10.1107/S010827019600769X
_journal_volume 52
_journal_year 1996
_chemical_formula_iupac '[Ni1 (C10 H18 S4)2]'
_chemical_formula_moiety 'C20 H36 Ni S8'
_chemical_formula_structural '[Ni(C10H18S4)2]'
_chemical_formula_sum 'C20 H36 Ni S8'
_chemical_formula_weight 591.68
_chemical_name_systematic
;
Bis(1,2-bis(n-butylthioethylene)-1,2-dithiolato-S,S')-nickel
;
_space_group_IT_number 2
_symmetry_cell_setting triclinic
_symmetry_space_group_name_Hall '-P 1'
_symmetry_space_group_name_H-M 'P -1'
_audit_creation_method SHELXL
_cell_angle_alpha 93.431(11)
_cell_angle_beta 99.220(9)
_cell_angle_gamma 100.388(10)
_cell_formula_units_Z 1
_cell_length_a 8.7043(10)
_cell_length_b 14.988(2)
_cell_length_c 5.5288(6)
_cell_measurement_reflns_used 25
_cell_measurement_temperature 150(2)
_cell_measurement_theta_max 24.7
_cell_measurement_theta_min 23.6
_cell_volume 697.37(15)
_computing_cell_refinement 'MSC/AFC Diffractometer Control Software'
_computing_data_collection
;
MSC/AFC Diffractometer Control Software
(Molecular Structure Corporation, 1988)
;
_computing_data_reduction 'TEXSAN (Molecular Structure Corporation, 1995)'
_computing_molecular_graphics 'ORTEPII (Johnson, 1976)'
_computing_structure_refinement 'SHELXL93 (Sheldrick, 1993)'
_computing_structure_solution 'SHELXS86 (Sheldrick, 1990)'
_diffrn_ambient_temperature 150
_diffrn_measurement_device 'Rigaku AFC-7S'
_diffrn_measurement_method \w/2\q
_diffrn_radiation_monochromator graphite
_diffrn_radiation_source 'fine-focus sealed xray tube'
_diffrn_radiation_type MoK\a
_diffrn_radiation_wavelength 0.71069
_diffrn_reflns_av_R_equivalents 0.0234
_diffrn_reflns_av_sigmaI/netI 0.0354
_diffrn_reflns_limit_h_max 10
_diffrn_reflns_limit_h_min 0
_diffrn_reflns_limit_k_max 17
_diffrn_reflns_limit_k_min -17
_diffrn_reflns_limit_l_max 6
_diffrn_reflns_limit_l_min -6
_diffrn_reflns_number 2641
_diffrn_reflns_theta_max 24.99
_diffrn_reflns_theta_min 2.42
_diffrn_standards_decay_% 0.0
_diffrn_standards_interval_count 150
_diffrn_standards_number 3
_exptl_absorpt_coefficient_mu 1.307
_exptl_absorpt_correction_T_max 1.00
_exptl_absorpt_correction_T_min 0.76
_exptl_absorpt_correction_type '\y scans (North, Phillips & Mathews, 1968)'
_exptl_crystal_colour 'dark brown'
_exptl_crystal_density_diffrn 1.409
_exptl_crystal_density_meas ?
_exptl_crystal_description lath
_exptl_crystal_F_000 312
_exptl_crystal_size_max 0.8
_exptl_crystal_size_mid 0.3
_exptl_crystal_size_min 0.1
_refine_diff_density_max 0.760
_refine_diff_density_min -0.597
_refine_ls_extinction_method none
_refine_ls_goodness_of_fit_all 1.067
_refine_ls_goodness_of_fit_obs 1.068
_refine_ls_hydrogen_treatment refxyz
_refine_ls_matrix_type full
_refine_ls_number_parameters 188
_refine_ls_number_reflns 2461
_refine_ls_number_restraints 0
_refine_ls_restrained_S_all 1.096
_refine_ls_restrained_S_obs 1.068
_refine_ls_R_factor_all 0.0578
_refine_ls_R_factor_obs 0.0343
_refine_ls_shift/esd_max 0.083
_refine_ls_shift/esd_mean 0.005
_refine_ls_structure_factor_coef Fsqd
_refine_ls_weighting_scheme
;
calc w = 1/[\s^2^(F~o~^2^) + (0.0619P)^2^ + 0.2155P]
where P = (F~o~^2^ + 2F~c~^2^)/3
;
_refine_ls_wR_factor_all 0.1047
_refine_ls_wR_factor_obs 0.0890
_reflns_number_observed 1916
_reflns_number_total 2462
_reflns_observed_criterion >2sigma(I)
_cod_data_source_file sk1028.cif
_cod_data_source_block JDK5
_cod_depositor_comments
;
The following automatic conversions were performed:

'_exptl_crystal_density_meas' value 'not measured' was changed to '?'
- the value is perceived as not measured.

Automatic conversion script
Id: cif_fix_values 3008 2015-01-20 13:52:24Z robertas 
;
_cod_original_cell_volume 697.4(2)
_cod_database_code 2005553

loop_
_symmetry_equiv_pos_as_xyz
'   x,     y,     z'
'  -x,    -y,    -z'

loop_
_atom_site_aniso_label
_atom_site_aniso_U_11
_atom_site_aniso_U_22
_atom_site_aniso_U_33
_atom_site_aniso_U_12
_atom_site_aniso_U_13
_atom_site_aniso_U_23
Ni1 0.0181(3) 0.0194(3) 0.0199(3) 0.0057(2) 0.0001(2) 0.0023(2)
S1 0.0240(4) 0.0211(4) 0.0224(4) 0.0065(3) -0.0029(3) 0.0012(3)
S2 0.0218(4) 0.0209(4) 0.0231(4) 0.0054(3) -0.0025(3) 0.0017(3)
S3 0.0262(4) 0.0210(4) 0.0238(4) 0.0068(3) -0.0022(3) 0.0029(3)
S4 0.0283(5) 0.0187(4) 0.0303(4) 0.0038(3) -0.0017(3) 0.0016(3)
C1 0.020(2) 0.021(2) 0.023(2) 0.0050(13) 0.0079(13) 0.0050(12)
C2 0.025(2) 0.022(2) 0.025(2) 0.0043(14) 0.0015(14) 0.0031(13)
C3 0.021(2) 0.025(2) 0.026(2) 0.0084(14) 0.0032(13) 0.0046(14)
C4 0.023(2) 0.033(2) 0.029(2) 0.003(2) 0.0014(15) 0.004(2)
C5 0.029(2) 0.059(3) 0.028(2) 0.009(2) -0.006(2) 0.006(2)
C6 0.0185(15) 0.0203(15) 0.022(2) 0.0055(12) 0.0055(12) 0.0063(12)
C7 0.024(2) 0.024(2) 0.032(2) -0.0013(14) -0.0028(14) -0.0005(14)
C8 0.032(2) 0.024(2) 0.040(2) 0.005(2) 0.001(2) -0.002(2)
C9 0.033(2) 0.027(2) 0.040(2) -0.003(2) 0.005(2) -0.002(2)
C10 0.043(2) 0.039(2) 0.051(3) 0.003(2) -0.004(2) -0.017(2)

loop_
_atom_site_label
_atom_site_occupancy
_atom_site_fract_x
_atom_site_fract_y
_atom_site_fract_z
_atom_site_U_iso_or_equiv
_atom_site_thermal_displace_type
_atom_site_calc_flag
_atom_site_refinement_flags
_atom_site_type_symbol
Ni1 1 0 0 0 0.0192(2) Uani d S Ni
S1 1 -0.14454(9) 0.04280(5) -0.30260(14) 0.0230(2) Uani d . S
S2 1 0.08008(9) 0.13582(5) 0.16301(14) 0.0225(2) Uani d . S
S3 1 -0.20508(9) 0.22554(5) -0.45067(14) 0.0241(2) Uani d . S
S4 1 0.01961(10) 0.31910(5) 0.0243(2) 0.0267(2) Uani d . S
C1 1 -0.1129(4) 0.1583(2) -0.2450(6) 0.0206(6) Uani d . C
C2 1 -0.3337(4) 0.1424(2) -0.6851(6) 0.0241(7) Uani d . C
C3 1 -0.4238(4) 0.1943(2) -0.8691(6) 0.0235(7) Uani d . C
C4 1 -0.5291(4) 0.1317(3) -1.0789(7) 0.0288(8) Uani d . C
C5 1 -0.6204(5) 0.1836(3) -1.2608(8) 0.0397(9) Uani d . C
C6 1 -0.0113(4) 0.2005(2) -0.0360(6) 0.0197(6) Uani d . C
C7 1 0.1637(4) 0.3403(2) 0.3076(7) 0.0281(7) Uani d . C
C8 1 0.1958(5) 0.4402(2) 0.3996(7) 0.0328(8) Uani d . C
C9 1 0.3127(5) 0.4602(3) 0.6390(7) 0.0350(8) Uani d . C
C10 1 0.3426(6) 0.5586(3) 0.7439(9) 0.0473(11) Uani d . C
H1 1 -0.2651(51) 0.1141(28) -0.7579(75) 0.039(3) Uiso d . H
H2 1 -0.4007(50) 0.1016(28) -0.6027(73) 0.039(3) Uiso d . H
H3 1 -0.3490(50) 0.2418(28) -0.9288(74) 0.039(3) Uiso d . H
H4 1 -0.4895(50) 0.2295(28) -0.7892(73) 0.039(3) Uiso d . H
H5 1 -0.4641(50) 0.1004(28) -1.1621(75) 0.039(3) Uiso d . H
H6 1 -0.5974(52) 0.0919(29) -1.0201(76) 0.039(3) Uiso d . H
H7 1 -0.6727(51) 0.1493(28) -1.3897(79) 0.039(3) Uiso d . H
H8 1 -0.6835(51) 0.2186(28) -1.1779(75) 0.039(3) Uiso d . H
H9 1 -0.5523(51) 0.2289(29) -1.3180(73) 0.039(3) Uiso d . H
H10 1 0.2562(51) 0.3201(27) 0.2721(72) 0.039(3) Uiso d . H
H11 1 0.1235(49) 0.3016(29) 0.4203(74) 0.039(3) Uiso d . H
H12 1 0.0961(51) 0.4529(27) 0.4375(71) 0.039(3) Uiso d . H
H13 1 0.2313(49) 0.4779(28) 0.2736(75) 0.039(3) Uiso d . H
H14 1 0.2822(50) 0.4263(29) 0.7485(77) 0.039(3) Uiso d . H
H15 1 0.4157(52) 0.4443(27) 0.6126(71) 0.039(3) Uiso d . H
H16 1 0.2428(52) 0.5732(27) 0.7860(72) 0.039(3) Uiso d . H
H17 1 0.3796(50) 0.5998(29) 0.6282(75) 0.039(3) Uiso d . H
H18 1 0.4137(54) 0.5669(28) 0.8838(81) 0.039(3) Uiso d . H

loop_
_atom_type_symbol
_atom_type_description
_atom_type_scat_dispersion_real
_atom_type_scat_dispersion_imag
_atom_type_scat_source
C C 0.0033 0.0016 'International Tables Vol C Tables 4.2.6.8 and 6.1.1.4'
H H 0.0000 0.0000 'International Tables Vol C Tables 4.2.6.8 and 6.1.1.4'
S S 0.1246 0.1234 'International Tables Vol C Tables 4.2.6.8 and 6.1.1.4'
Ni Ni 0.2850 1.1130 'International Tables Vol C Tables 4.2.6.8 and 6.1.1.4'

loop_
_geom_angle_atom_site_label_1
_geom_angle_atom_site_label_2
_geom_angle_atom_site_label_3
_geom_angle_site_symmetry_1
_geom_angle_site_symmetry_3
_geom_angle
_geom_angle_publ_flag
S2 Ni1 S1 2 . 87.98(3) no
S2 Ni1 S1 . . 92.02(3) yes
S2 Ni1 S1 2 2 92.02(3) no
S2 Ni1 S1 . 2 87.98(3) no
C1 S1 Ni1 . . 104.21(11) yes
C6 S2 Ni1 . . 104.67(11) yes
C1 S3 C2 . . 103.77(15) yes
C6 S4 C7 . . 102.7(2) yes
C6 C1 S1 . . 119.9(2) yes
C6 C1 S3 . . 119.0(2) yes
S1 C1 S3 . . 121.2(2) yes
C3 C2 S3 . . 107.8(2) no
C3 C2 H1 . . 111.(3) no
S3 C2 H1 . . 105.(3) no
C3 C2 H2 . . 114.(2) no
S3 C2 H2 . . 107.(2) no
H1 C2 H2 . . 112.(4) no
C4 C3 C2 . . 112.1(3) no
C4 C3 H3 . . 112.(2) no
C2 C3 H3 . . 110.(2) no
C4 C3 H4 . . 109.(2) no
C2 C3 H4 . . 111.(2) no
H3 C3 H4 . . 103.(3) no
C3 C4 C5 . . 112.0(3) no
C3 C4 H5 . . 108.(3) no
C5 C4 H5 . . 109.(2) no
C3 C4 H6 . . 109.(3) no
C5 C4 H6 . . 109.(3) no
H5 C4 H6 . . 109.(4) no
C4 C5 H7 . . 113.(3) no
C4 C5 H8 . . 111.(2) no
H7 C5 H8 . . 114.(4) no
C4 C5 H9 . . 111.(3) no
H7 C5 H9 . . 106.(4) no
H8 C5 H9 . . 102.(4) no
C1 C6 S2 . . 119.2(2) yes
C1 C6 S4 . . 119.8(2) yes
S2 C6 S4 . . 121.0(2) yes
C8 C7 S4 . . 110.1(2) no
C8 C7 H10 . . 113.(3) no
S4 C7 H10 . . 107.(2) no
C8 C7 H11 . . 113.(3) no
S4 C7 H11 . . 107.(3) no
H10 C7 H11 . . 106.(3) no
C9 C8 C7 . . 111.7(3) no
C9 C8 H12 . . 106.(2) no
C7 C8 H12 . . 106.(2) no
C9 C8 H13 . . 112.(2) no
C7 C8 H13 . . 111.(2) no
H12 C8 H13 . . 111.(3) no
C10 C9 C8 . . 113.6(4) no
C10 C9 H14 . . 108.(3) no
C8 C9 H14 . . 111.(3) no
C10 C9 H15 . . 109.(2) no
C8 C9 H15 . . 109.(2) no
H14 C9 H15 . . 105.(4) no
C9 C10 H16 . . 109.(2) no
C9 C10 H17 . . 112.(2) no
H16 C10 H17 . . 109.(3) no
C9 C10 H18 . . 110.(3) no
H16 C10 H18 . . 107.(4) no
H17 C10 H18 . . 110.(4) no

loop_
_geom_bond_atom_site_label_1
_geom_bond_atom_site_label_2
_geom_bond_distance
_geom_bond_publ_flag
Ni1 S2 2.1236(8) yes
Ni1 S1 2.1303(8) yes
S1 C1 1.706(3) yes
S2 C6 1.706(3) yes
S3 C1 1.757(3) yes
S3 C2 1.823(3) yes
S4 C6 1.752(3) yes
S4 C7 1.815(3) yes
C1 C6 1.378(5) yes
C2 C3 1.521(4) no
C2 H1 0.92(4) no
C2 H2 0.95(4) no
C3 C4 1.512(5) no
C3 H3 0.98(4) no
C3 H4 0.98(4) no
C4 C5 1.519(5) no
C4 H5 0.95(4) no
C4 H6 0.88(4) no
C5 H7 0.86(4) no
C5 H8 0.97(4) no
C5 H9 0.92(4) no
C7 C8 1.514(5) no
C7 H10 0.95(4) no
C7 H11 0.94(4) no
C8 C9 1.513(5) no
C8 H12 0.97(4) no
C8 H13 0.98(4) no
C9 C10 1.513(5) no
C9 H14 0.86(4) no
C9 H15 1.00(4) no
C10 H16 0.99(4) no
C10 H17 0.97(4) no
C10 H18 0.90(5) no

loop_
_geom_contact_atom_site_label_1
_geom_contact_atom_site_label_2
_geom_contact_distance
_geom_contact_site_symmetry_2
_geom_contact_publ_flag
S2 S3 3.8850(10) 1_556 no
S2 S1 3.9820(10) 1_556 no
S1 S1 3.9160(10) 2_554 no
S4 S3 3.9410(10) 1_556 no
